data_1535354
loop_
_publ_author_name
'Hlukhyy, V.'
'Zaremba, V.I.'
'Kal'ichak, Ya.M.'
'Poettgen, R.'

_publ_section_title
;
 Synthesis and structures of Y Ni In2 and Y4 Ni11 In20
;
_journal_name_full 'Journal of Solid State Chemistry'
_journal_page_first 1359
_journal_page_last 1364
_journal_volume 177
_journal_year 2004
_chemical_formula_sum 'In20 Ni11 Y4'
_chemical_name_systematic 'Y4 Ni11 In20'
_space_group_IT_number 12
_symmetry_space_group_name_Hall '-C 2y'
_symmetry_space_group_name_H-M 'C 1 2/m 1'
_cell_angle_alpha 90
_cell_angle_beta 124.62
_cell_angle_gamma 90
_cell_formula_units_Z 2
_cell_length_a 22.512
_cell_length_b 4.3077
_cell_length_c 16.585
_cell_volume 1323.556
_citation_journal_id_ASTM JSSCBI
_cod_data_source_file Hlukhyy_JSSCBI_2004_1243.cif
_cod_data_source_block In20Ni11Y4
_cod_original_cell_volume 1323.555
_cod_database_code 1535354

loop_
_symmetry_equiv_pos_as_xyz
x,y,z
-x,y,-z
-x,-y,-z
x,-y,z
x+1/2,y+1/2,z
-x+1/2,y+1/2,-z
-x+1/2,-y+1/2,-z
x+1/2,-y+1/2,z

loop_
_atom_site_label
_atom_site_type_symbol
_atom_site_fract_x
_atom_site_fract_y
_atom_site_fract_z
_atom_site_occupancy
_atom_site_U_iso_or_equiv
Ni3 Ni 0.25356 0 0.61701 1 0.0
Y1 Y 0.11911 0 0.33128 1 0.0
Ni5 Ni 0.50612 0 0.19415 1 0.0
In4 In 0.20217 0 0.0027 1 0.0
Ni2 Ni 0.13619 0 0.1027 1 0.0
Ni6 Ni 0 0.5 0.5 1 0.0
Ni4 Ni 0.34765 0 0.12117 1 0.0
In1 In 0.01006 0 0.095 1 0.0
In10 In 0.62796 0 0.19548 1 0.0
Ni1 Ni 0.0223 0 0.5997 1 0.0
In2 In 0.0636 0 0.79047 1 0.0
In3 In 0.11554 0 0.55163 1 0.0
In6 In 0.29685 0 0.49757 1 0.0
In8 In 0.39834 0 0.00837 1 0.0
In9 In 0.54078 0 0.37699 1 0.0
Y2 Y 0.77089 0 0.17413 1 0.0
In5 In 0.24688 0 0.29137 1 0.0
In7 In 0.38831 0 0.30837 1 0.0
